data_4080597
loop_
_publ_author_name
'Pad\<elkov\'a, Zde\<nka'
'\<Svec, Petr'
'Kampov\'a, Hana'
'S\'ykora, Jan'
'Semler, Miloslav'
'\<St\<epni\<cka, Petr'
'Bakardjieva, Snejana'
'Willem, Rudolph'
'R\%u\<zi\<cka, Ale\<s'

_publ_section_title
;
 Unusual Reactivity of a C,N-Chelated Stannylene with Siloxanes and
 Silanols
;
_journal_issue 8
_journal_name_full Organometallics
_journal_page_first 2398
_journal_paper_doi 10.1021/om400123y
_journal_volume 32
_journal_year 2013
_chemical_formula_moiety 'C69 H65 N O3 Si3 Sn, C6 H6'
_chemical_formula_sum 'C75 H71 N O3 Si3 Sn'
_chemical_formula_weight 1237.29
_chemical_name_systematic
; 
 ? 
;
_space_group_IT_number 2
_symmetry_cell_setting triclinic
_symmetry_space_group_name_Hall '-P 1'
_symmetry_space_group_name_H-M 'P -1'
_atom_sites_solution_hydrogens geom
_atom_sites_solution_primary direct
_atom_sites_solution_secondary difmap
_audit_creation_method SHELXL-97
_cell_angle_alpha 75.928(9)
_cell_angle_beta 87.302(9)
_cell_angle_gamma 76.820(6)
_cell_formula_units_Z 2
_cell_length_a 9.9502(10)
_cell_length_b 14.2312(10)
_cell_length_c 23.4769(19)
_cell_measurement_reflns_used 62850
_cell_measurement_temperature 150(1)
_cell_measurement_theta_max 27.3
_cell_measurement_theta_min 1
_cell_volume 3139.6(5)
_computing_cell_refinement 'COLLECT and DENZO'
_computing_data_collection 'COLLECT (Hooft, 1998) and DENZO (Otwinowski & Minor, 1997)'
_computing_data_reduction 'COLLECT and DENZO'
_computing_molecular_graphics 'PLATON (Spek, 2003)'
_computing_publication_material 'SHELXL-97 (Sheldrick, 2008)'
_computing_structure_refinement 'SHELXL-97 (Sheldrick, 1997)'
_computing_structure_solution 'SIR92 (Altomare et al., 1994)'
_diffrn_ambient_temperature 150(1)
_diffrn_detector_area_resol_mean 9.091
_diffrn_measured_fraction_theta_full 0.989
_diffrn_measured_fraction_theta_max 0.989
_diffrn_measurement_device_type 'Bruker Nonius KappaCCD area detector'
_diffrn_measurement_method '\f and \w scans to fill the Ewald sphere'
_diffrn_radiation_monochromator graphite
_diffrn_radiation_source 'fine-focus sealed tube'
_diffrn_radiation_type MoK\a
_diffrn_radiation_wavelength 0.71073
_diffrn_reflns_av_R_equivalents 0.0499
_diffrn_reflns_av_sigmaI/netI 0.0396
_diffrn_reflns_limit_h_max 12
_diffrn_reflns_limit_h_min -12
_diffrn_reflns_limit_k_max 18
_diffrn_reflns_limit_k_min -18
_diffrn_reflns_limit_l_max 30
_diffrn_reflns_limit_l_min -30
_diffrn_reflns_number 62794
_diffrn_reflns_theta_full 27.30
_diffrn_reflns_theta_max 27.30
_diffrn_reflns_theta_min 1.79
_diffrn_standards_number 0
_exptl_absorpt_coefficient_mu 0.514
_exptl_absorpt_correction_T_max 0.899
_exptl_absorpt_correction_T_min 0.822
_exptl_absorpt_correction_type integration
_exptl_absorpt_process_details
;
Gaussian integration (Coppens, 1970)
;
_exptl_crystal_colour colourless
_exptl_crystal_density_diffrn 1.309
_exptl_crystal_density_method 'not measured'
_exptl_crystal_description block
_exptl_crystal_F_000 1288
_exptl_crystal_size_max 0.61
_exptl_crystal_size_mid 0.34
_exptl_crystal_size_min 0.33
_refine_diff_density_max 0.479
_refine_diff_density_min -0.810
_refine_diff_density_rms 0.071
_refine_ls_extinction_method none
_refine_ls_goodness_of_fit_ref 1.065
_refine_ls_hydrogen_treatment constr
_refine_ls_matrix_type full
_refine_ls_number_parameters 748
_refine_ls_number_reflns 13979
_refine_ls_number_restraints 0
_refine_ls_restrained_S_all 1.065
_refine_ls_R_factor_all 0.0484
_refine_ls_R_factor_gt 0.0329
_refine_ls_shift/su_max 0.005
_refine_ls_shift/su_mean 0.000
_refine_ls_structure_factor_coef Fsqd
_refine_ls_weighting_details 'calc w=1/[\s^2^(Fo^2^)+(0.0193P)^2^+2.4324P] where P=(Fo^2^+2Fc^2^)/3'
_refine_ls_weighting_scheme calc
_refine_ls_wR_factor_gt 0.0621
_refine_ls_wR_factor_ref 0.0678
_reflns_number_gt 11622
_reflns_number_total 13979
_reflns_threshold_expression >2sigma(I)
_cod_data_source_file om400123y_si_002.cif
_cod_data_source_block shelxl2
_cod_original_cell_volume 3139.5(5)
_cod_database_code 4080597

loop_
_symmetry_equiv_pos_as_xyz
'x, y, z'
'-x, -y, -z'

loop_
_atom_site_label
_atom_site_type_symbol
_atom_site_fract_x
_atom_site_fract_y
_atom_site_fract_z
_atom_site_U_iso_or_equiv
_atom_site_adp_type
_atom_site_occupancy
_atom_site_symmetry_multiplicity
_atom_site_calc_flag
_atom_site_refinement_flags
Sn1 Sn 0.133904(13) 0.379073(10) 0.749771(6) 0.01566(4) Uani 1 1 d .
Si1 Si -0.05850(5) 0.32236(4) 0.65665(2) 0.01649(11) Uani 1 1 d .
Si2 Si 0.16898(5) 0.27564(4) 0.89710(2) 0.01816(11) Uani 1 1 d .
Si3 Si -0.01563(5) 0.63182(4) 0.74422(2) 0.01761(11) Uani 1 1 d .
O1 O -0.03251(13) 0.33126(10) 0.72290(6) 0.0180(3) Uani 1 1 d .
O2 O 0.08614(14) 0.32457(10) 0.83605(6) 0.0213(3) Uani 1 1 d .
C45 C 0.2838(2) 0.44797(16) 0.87711(9) 0.0251(5) Uani 1 1 d .
H45 H 0.2144 0.4764 0.8489 0.030 Uiso 1 1 d R
O3 O 0.01231(14) 0.51510(10) 0.74961(6) 0.0245(3) Uani 1 1 d .
C58 C -0.0992(2) 0.70414(14) 0.67169(9) 0.0195(4) Uani 1 1 d .
N1 N -0.26516(17) 0.34740(13) 0.79611(8) 0.0253(4) Uani 1 1 d .
H1 H -0.1930 0.3295 0.7728 0.030 Uiso 1 1 d R
C46 C -0.1346(2) 0.66735(15) 0.80354(9) 0.0215(4) Uani 1 1 d .
C17 C -0.2901(2) 0.48667(15) 0.63569(9) 0.0232(4) Uani 1 1 d .
H17 H -0.2285 0.5215 0.6445 0.028 Uiso 1 1 d R
C16 C -0.2431(2) 0.38600(14) 0.63642(8) 0.0190(4) Uani 1 1 d .
C28 C 0.2622(2) 0.14350(15) 0.90043(9) 0.0225(4) Uani 1 1 d .
C52 C 0.1482(2) 0.67361(15) 0.75127(9) 0.0220(4) Uani 1 1 d .
C10 C 0.0578(2) 0.38378(15) 0.60188(8) 0.0197(4) Uani 1 1 d .
C21 C -0.3396(2) 0.33656(16) 0.62358(9) 0.0262(5) Uani 1 1 d .
H21 H -0.3113 0.2697 0.6233 0.031 Uiso 1 1 d R
C40 C 0.2961(2) 0.34948(15) 0.90808(8) 0.0203(4) Uani 1 1 d .
C11 C 0.1493(2) 0.33221(16) 0.56700(9) 0.0250(5) Uani 1 1 d .
H11 H 0.1573 0.2642 0.5725 0.030 Uiso 1 1 d R
C41 C 0.4032(2) 0.30999(17) 0.94954(9) 0.0273(5) Uani 1 1 d .
H41 H 0.4157 0.2441 0.9704 0.033 Uiso 1 1 d R
C34 C 0.0436(2) 0.27601(15) 0.95966(8) 0.0211(4) Uani 1 1 d .
C1 C -0.2059(2) 0.17525(18) 0.86252(9) 0.0290(5) Uani 1 1 d .
C22 C -0.0371(2) 0.18965(15) 0.65361(9) 0.0210(4) Uani 1 1 d .
C18 C -0.4258(2) 0.53552(16) 0.62239(10) 0.0289(5) Uani 1 1 d .
H18 H -0.4539 0.6029 0.6212 0.035 Uiso 1 1 d R
C15 C 0.0513(2) 0.48561(15) 0.59216(9) 0.0245(4) Uani 1 1 d .
H15 H -0.0071 0.5220 0.6151 0.029 Uiso 1 1 d R
C14 C 0.1297(2) 0.53345(16) 0.54971(10) 0.0276(5) Uani 1 1 d .
H14 H 0.1230 0.6014 0.5441 0.033 Uiso 1 1 d R
C27 C -0.0117(2) 0.11452(15) 0.70485(10) 0.0291(5) Uani 1 1 d .
H27 H 0.0023 0.1303 0.7400 0.035 Uiso 1 1 d R
C47 C -0.1354(2) 0.60168(17) 0.85849(9) 0.0282(5) Uani 1 1 d .
H47 H -0.0768 0.5389 0.8653 0.034 Uiso 1 1 d R
C29 C 0.2932(2) 0.11047(16) 0.84901(10) 0.0266(5) Uani 1 1 d .
H29 H 0.2724 0.1559 0.8130 0.032 Uiso 1 1 d R
C12 C 0.2284(2) 0.38027(18) 0.52446(9) 0.0301(5) Uani 1 1 d .
H12 H 0.2883 0.3445 0.5017 0.036 Uiso 1 1 d R
C63 C -0.2405(2) 0.71832(15) 0.66152(10) 0.0268(5) Uani 1 1 d .
H63 H -0.2960 0.6945 0.6921 0.032 Uiso 1 1 d R
C7 C -0.2329(2) 0.28496(18) 0.85755(9) 0.0303(5) Uani 1 1 d .
H7A H -0.1520 0.2999 0.8717 0.036 Uiso 1 1 d R
H7B H -0.3093 0.3033 0.8828 0.036 Uiso 1 1 d R
C30 C 0.3538(2) 0.01238(17) 0.84998(11) 0.0326(5) Uani 1 1 d .
H30 H 0.3734 -0.0073 0.8149 0.039 Uiso 1 1 d R
C62 C -0.3004(2) 0.76714(17) 0.60680(11) 0.0348(6) Uani 1 1 d .
H62 H -0.3946 0.7755 0.6011 0.042 Uiso 1 1 d R
C35 C -0.0169(2) 0.19604(16) 0.98365(9) 0.0280(5) Uani 1 1 d .
H35 H 0.0106 0.1380 0.9705 0.034 Uiso 1 1 d R
C68 C 0.3807(3) 0.9250(2) 0.48464(12) 0.0476(7) Uani 1 1 d .
H68 H 0.4019 0.9806 0.4590 0.057 Uiso 1 1 d R
C59 C -0.0214(2) 0.74234(15) 0.62447(9) 0.0266(5) Uani 1 1 d .
H59 H 0.0729 0.7347 0.6298 0.032 Uiso 1 1 d R
C13 C 0.2185(2) 0.48064(17) 0.51571(9) 0.0286(5) Uani 1 1 d .
H13 H 0.2711 0.5127 0.4869 0.034 Uiso 1 1 d R
C44 C 0.3727(2) 0.50472(18) 0.88706(10) 0.0324(5) Uani 1 1 d .
H44 H 0.3629 0.5701 0.8655 0.039 Uiso 1 1 d R
C50 C -0.3094(2) 0.78772(19) 0.83999(11) 0.0369(6) Uani 1 1 d .
H50 H -0.3678 0.8505 0.8338 0.044 Uiso 1 1 d R
C26 C -0.0056(3) 0.01625(17) 0.70447(13) 0.0431(6) Uani 1 1 d .
H26 H 0.0104 -0.0327 0.7393 0.052 Uiso 1 1 d R
C33 C 0.2978(2) 0.07266(16) 0.95346(10) 0.0297(5) Uani 1 1 d .
H33 H 0.2808 0.0922 0.9886 0.036 Uiso 1 1 d R
C57 C 0.1498(2) 0.74945(16) 0.77904(11) 0.0310(5) Uani 1 1 d .
H57 H 0.0686 0.7790 0.7951 0.037 Uiso 1 1 d R
C53 C 0.2731(2) 0.63112(17) 0.72842(10) 0.0286(5) Uani 1 1 d .
H53 H 0.2759 0.5802 0.7097 0.034 Uiso 1 1 d R
C20 C -0.4766(2) 0.38513(18) 0.61102(11) 0.0341(5) Uani 1 1 d .
H20 H -0.5393 0.3506 0.6029 0.041 Uiso 1 1 d R
C32 C 0.3581(2) -0.02572(17) 0.95478(11) 0.0359(6) Uani 1 1 d .
H32 H 0.3805 -0.0715 0.9906 0.043 Uiso 1 1 d R
C43 C 0.4756(2) 0.4642(2) 0.92896(11) 0.0363(6) Uani 1 1 d .
H43 H 0.5340 0.5026 0.9362 0.044 Uiso 1 1 d R
C39 C -0.0003(2) 0.36064(18) 0.98101(10) 0.0322(5) Uani 1 1 d .
H39 H 0.0383 0.4152 0.9658 0.039 Uiso 1 1 d R
C2 C -0.0736(2) 0.12332(18) 0.85410(10) 0.0325(5) Uani 1 1 d .
H2 H -0.0035 0.1575 0.8435 0.039 Uiso 1 1 d R
C31 C 0.3844(2) -0.05598(16) 0.90294(12) 0.0352(6) Uani 1 1 d .
H31 H 0.4231 -0.1223 0.9038 0.042 Uiso 1 1 d R
C42 C 0.4910(2) 0.3668(2) 0.96023(10) 0.0360(6) Uani 1 1 d .
H42 H 0.5608 0.3391 0.9884 0.043 Uiso 1 1 d R
C3 C -0.0442(3) 0.02166(19) 0.86117(11) 0.0394(6) Uani 1 1 d .
H3 H 0.0452 -0.0124 0.8559 0.047 Uiso 1 1 d R
C49 C -0.3081(3) 0.7210(2) 0.89327(11) 0.0421(6) Uani 1 1 d .
H49 H -0.3664 0.7386 0.9229 0.051 Uiso 1 1 d R
C24 C -0.0489(3) 0.0629(2) 0.60199(14) 0.0446(7) Uani 1 1 d .
H24 H -0.0605 0.0456 0.5671 0.053 Uiso 1 1 d R
C60 C -0.0802(3) 0.79107(17) 0.56981(10) 0.0362(6) Uani 1 1 d .
H60 H -0.0256 0.8157 0.5391 0.043 Uiso 1 1 d R
C61 C -0.2196(3) 0.80311(16) 0.56117(10) 0.0373(6) Uani 1 1 d .
H61 H -0.2592 0.8353 0.5245 0.045 Uiso 1 1 d R
C8 C -0.3911(2) 0.3309(2) 0.77226(10) 0.0366(6) Uani 1 1 d .
H8A H -0.4675 0.3452 0.7977 0.044 Uiso 1 1 d R
H8B H -0.3763 0.2630 0.7697 0.044 Uiso 1 1 d R
H8C H -0.4111 0.3741 0.7339 0.044 Uiso 1 1 d R
C51 C -0.2230(2) 0.76125(16) 0.79569(10) 0.0281(5) Uani 1 1 d .
H51 H -0.2237 0.8071 0.7599 0.034 Uiso 1 1 d R
C19 C -0.5194(2) 0.48460(18) 0.61060(11) 0.0349(5) Uani 1 1 d .
H19 H -0.6112 0.5171 0.6026 0.042 Uiso 1 1 d R
C54 C 0.3925(2) 0.66343(19) 0.73288(11) 0.0368(6) Uani 1 1 d .
H54 H 0.4745 0.6335 0.7176 0.044 Uiso 1 1 d R
C36 C -0.1173(2) 0.20135(19) 1.02680(10) 0.0361(6) Uani 1 1 d .
H36 H -0.1563 0.1471 1.0421 0.043 Uiso 1 1 d R
C23 C -0.0562(2) 0.16179(17) 0.60193(11) 0.0327(5) Uani 1 1 d .
H23 H -0.0747 0.2102 0.5669 0.039 Uiso 1 1 d R
C6 C -0.3094(3) 0.1229(2) 0.87761(10) 0.0385(6) Uani 1 1 d .
H6 H -0.3988 0.1564 0.8836 0.046 Uiso 1 1 d R
C55 C 0.3906(2) 0.73941(19) 0.75988(11) 0.0391(6) Uani 1 1 d .
H55 H 0.4706 0.7616 0.7624 0.047 Uiso 1 1 d R
C72 C 0.6439(3) 0.9577(2) 0.32998(12) 0.0462(7) Uani 1 1 d .
H72 H 0.7254 0.9714 0.3401 0.055 Uiso 1 1 d R
C56 C 0.2691(3) 0.78214(18) 0.78331(12) 0.0390(6) Uani 1 1 d .
H56 H 0.2670 0.8330 0.8020 0.047 Uiso 1 1 d R
C9 C -0.2793(2) 0.45334(17) 0.79527(11) 0.0360(6) Uani 1 1 d .
H9A H -0.2951 0.4926 0.7557 0.043 Uiso 1 1 d R
H9B H -0.1961 0.4622 0.8103 0.043 Uiso 1 1 d R
H9C H -0.3557 0.4741 0.8193 0.043 Uiso 1 1 d R
C4 C -0.1481(3) -0.0300(2) 0.87612(11) 0.0436(6) Uani 1 1 d .
H4 H -0.1288 -0.0986 0.8810 0.052 Uiso 1 1 d R
C71 C 0.6474(3) 0.87211(19) 0.31246(11) 0.0387(6) Uani 1 1 d .
H71 H 0.7310 0.8272 0.3113 0.046 Uiso 1 1 d R
C64 C 0.3865(2) 0.75204(18) 0.50898(11) 0.0364(6) Uani 1 1 d .
H64 H 0.4110 0.6904 0.4998 0.044 Uiso 1 1 d R
C65 C 0.3209(2) 0.76076(17) 0.56096(11) 0.0341(5) Uani 1 1 d .
H65 H 0.3004 0.7050 0.5867 0.041 Uiso 1 1 d R
C69 C 0.4167(3) 0.83469(19) 0.47081(11) 0.0401(6) Uani 1 1 d .
H69 H 0.4605 0.8291 0.4355 0.048 Uiso 1 1 d R
C5 C -0.2797(3) 0.0211(2) 0.88380(12) 0.0466(7) Uani 1 1 d .
H5 H -0.3498 -0.0134 0.8933 0.056 Uiso 1 1 d R
C74 C 0.4008(3) 1.0037(2) 0.31751(13) 0.0485(7) Uani 1 1 d .
H74 H 0.3172 1.0480 0.3196 0.058 Uiso 1 1 d R
C38 C -0.1005(3) 0.3663(2) 1.02399(11) 0.0416(6) Uani 1 1 d .
H38 H -0.1283 0.4241 1.0374 0.050 Uiso 1 1 d R
C48 C -0.2213(2) 0.6281(2) 0.90294(10) 0.0392(6) Uani 1 1 d .
H48 H -0.2207 0.5833 0.9391 0.047 Uiso 1 1 d R
C37 C -0.1583(2) 0.2862(2) 1.04675(10) 0.0379(6) Uani 1 1 d .
H37 H -0.2253 0.2895 1.0756 0.045 Uiso 1 1 d R
C25 C -0.0239(3) -0.00891(19) 0.65329(15) 0.0481(8) Uani 1 1 d .
H25 H -0.0192 -0.0749 0.6533 0.058 Uiso 1 1 d R
C73 C 0.5202(3) 1.0234(2) 0.33239(13) 0.0494(7) Uani 1 1 d .
H73 H 0.5182 1.0818 0.3439 0.059 Uiso 1 1 d R
C66 C 0.2849(2) 0.85116(18) 0.57496(12) 0.0391(6) Uani 1 1 d .
H66 H 0.2417 0.8564 0.6104 0.047 Uiso 1 1 d R
C67 C 0.3148(3) 0.93362(19) 0.53662(12) 0.0476(7) Uani 1 1 d .
H67 H 0.2891 0.9953 0.5457 0.057 Uiso 1 1 d R
C70 C 0.5273(3) 0.8523(2) 0.29709(12) 0.0426(6) Uani 1 1 d .
H70 H 0.5298 0.7945 0.2849 0.051 Uiso 1 1 d R
C75 C 0.4035(3) 0.9184(2) 0.29946(13) 0.0501(7) Uani 1 1 d .
H75 H 0.3219 0.9050 0.2892 0.060 Uiso 1 1 d R

loop_
_atom_site_aniso_label
_atom_site_aniso_U_11
_atom_site_aniso_U_22
_atom_site_aniso_U_33
_atom_site_aniso_U_23
_atom_site_aniso_U_13
_atom_site_aniso_U_12
Sn1 0.01432(7) 0.01710(7) 0.01549(7) -0.00454(5) 0.00035(5) -0.00272(5)
Si1 0.0184(3) 0.0162(3) 0.0157(3) -0.0059(2) -0.0006(2) -0.0032(2)
Si2 0.0198(3) 0.0203(3) 0.0142(3) -0.0029(2) -0.0013(2) -0.0051(2)
Si3 0.0172(3) 0.0156(3) 0.0202(3) -0.0053(2) 0.0019(2) -0.0034(2)
O1 0.0183(7) 0.0204(7) 0.0173(7) -0.0073(6) 0.0005(5) -0.0050(5)
O2 0.0216(7) 0.0256(7) 0.0160(7) -0.0017(6) -0.0024(5) -0.0068(6)
C45 0.0270(11) 0.0283(11) 0.0226(11) -0.0098(9) 0.0034(8) -0.0080(9)
O3 0.0258(8) 0.0167(7) 0.0308(8) -0.0062(6) 0.0026(6) -0.0040(6)
C58 0.0237(10) 0.0132(9) 0.0230(10) -0.0086(8) 0.0004(8) -0.0022(8)
N1 0.0198(9) 0.0357(10) 0.0237(9) -0.0111(8) 0.0055(7) -0.0097(8)
C46 0.0185(10) 0.0246(11) 0.0246(11) -0.0111(9) 0.0008(8) -0.0059(8)
C17 0.0248(11) 0.0224(10) 0.0235(11) -0.0070(9) 0.0004(8) -0.0060(8)
C16 0.0202(10) 0.0210(10) 0.0153(9) -0.0051(8) 0.0008(7) -0.0030(8)
C28 0.0188(10) 0.0231(10) 0.0249(11) -0.0036(9) -0.0012(8) -0.0053(8)
C52 0.0225(11) 0.0198(10) 0.0222(10) -0.0012(8) -0.0010(8) -0.0056(8)
C10 0.0193(10) 0.0239(10) 0.0162(9) -0.0056(8) -0.0037(7) -0.0039(8)
C21 0.0266(11) 0.0247(11) 0.0298(12) -0.0115(9) -0.0047(9) -0.0045(9)
C40 0.0178(10) 0.0279(11) 0.0163(10) -0.0081(8) 0.0041(7) -0.0054(8)
C11 0.0272(11) 0.0270(11) 0.0226(11) -0.0093(9) 0.0016(8) -0.0062(9)
C41 0.0247(11) 0.0363(12) 0.0213(11) -0.0073(9) -0.0002(8) -0.0068(9)
C34 0.0203(10) 0.0278(11) 0.0141(9) -0.0012(8) -0.0034(8) -0.0068(8)
C1 0.0278(12) 0.0444(14) 0.0174(10) -0.0062(10) -0.0007(8) -0.0145(10)
C22 0.0166(10) 0.0206(10) 0.0275(11) -0.0107(9) 0.0019(8) -0.0028(8)
C18 0.0291(12) 0.0239(11) 0.0308(12) -0.0082(9) -0.0026(9) 0.0026(9)
C15 0.0251(11) 0.0232(11) 0.0259(11) -0.0078(9) 0.0029(8) -0.0054(9)
C14 0.0280(12) 0.0246(11) 0.0299(12) -0.0023(9) -0.0031(9) -0.0093(9)
C27 0.0273(12) 0.0216(11) 0.0358(13) -0.0053(9) 0.0020(9) -0.0026(9)
C47 0.0273(12) 0.0344(12) 0.0231(11) -0.0085(9) -0.0011(9) -0.0051(9)
C29 0.0246(11) 0.0270(11) 0.0272(11) -0.0053(9) 0.0021(9) -0.0056(9)
C12 0.0282(12) 0.0432(14) 0.0229(11) -0.0147(10) 0.0066(9) -0.0098(10)
C63 0.0255(11) 0.0232(11) 0.0332(12) -0.0093(9) -0.0012(9) -0.0055(9)
C7 0.0250(12) 0.0467(14) 0.0219(11) -0.0120(10) 0.0016(9) -0.0100(10)
C30 0.0301(12) 0.0310(12) 0.0385(13) -0.0140(11) 0.0067(10) -0.0055(10)
C62 0.0331(13) 0.0264(12) 0.0448(15) -0.0127(11) -0.0157(11) 0.0010(10)
C35 0.0288(12) 0.0280(12) 0.0260(11) -0.0033(9) 0.0010(9) -0.0078(9)
C68 0.072(2) 0.0363(15) 0.0366(15) -0.0048(12) 0.0041(13) -0.0201(13)
C59 0.0299(12) 0.0244(11) 0.0255(11) -0.0072(9) 0.0029(9) -0.0054(9)
C13 0.0292(12) 0.0398(13) 0.0180(11) -0.0009(9) -0.0012(9) -0.0161(10)
C44 0.0398(14) 0.0320(12) 0.0327(13) -0.0150(10) 0.0107(10) -0.0173(10)
C50 0.0293(13) 0.0414(14) 0.0421(15) -0.0238(12) 0.0047(10) 0.0016(10)
C26 0.0446(15) 0.0195(12) 0.0601(18) -0.0045(12) 0.0065(13) -0.0035(10)
C33 0.0290(12) 0.0297(12) 0.0272(12) -0.0027(9) -0.0020(9) -0.0044(9)
C57 0.0263(12) 0.0261(12) 0.0423(14) -0.0118(10) 0.0015(10) -0.0059(9)
C53 0.0268(12) 0.0316(12) 0.0295(12) -0.0107(10) 0.0038(9) -0.0081(9)
C20 0.0250(12) 0.0404(14) 0.0417(14) -0.0167(11) -0.0102(10) -0.0077(10)
C32 0.0294(13) 0.0267(12) 0.0413(14) 0.0051(10) -0.0014(10) 0.0009(10)
C43 0.0311(13) 0.0570(16) 0.0365(14) -0.0282(12) 0.0126(10) -0.0261(12)
C39 0.0328(13) 0.0375(13) 0.0313(12) -0.0125(10) 0.0090(10) -0.0151(10)
C2 0.0293(12) 0.0417(14) 0.0307(12) -0.0082(10) -0.0006(9) -0.0170(10)
C31 0.0249(12) 0.0204(11) 0.0568(16) -0.0078(11) 0.0074(11) -0.0007(9)
C42 0.0247(12) 0.0603(17) 0.0289(12) -0.0187(12) -0.0012(9) -0.0123(11)
C3 0.0341(14) 0.0416(15) 0.0413(15) -0.0056(12) -0.0022(11) -0.0100(11)
C49 0.0327(14) 0.0665(18) 0.0299(13) -0.0243(13) 0.0091(10) -0.0049(12)
C24 0.0394(15) 0.0451(16) 0.0669(19) -0.0431(15) 0.0098(13) -0.0152(12)
C60 0.0543(16) 0.0297(12) 0.0239(12) -0.0049(10) 0.0040(11) -0.0105(11)
C61 0.0595(17) 0.0225(12) 0.0273(12) -0.0067(10) -0.0156(11) -0.0002(11)
C8 0.0288(13) 0.0553(16) 0.0282(12) -0.0053(11) -0.0031(10) -0.0186(11)
C51 0.0276(12) 0.0277(12) 0.0302(12) -0.0119(9) 0.0049(9) -0.0038(9)
C19 0.0221(12) 0.0400(14) 0.0400(14) -0.0133(11) -0.0096(10) 0.0047(10)
C54 0.0216(12) 0.0506(15) 0.0381(14) -0.0086(12) 0.0059(10) -0.0114(11)
C36 0.0301(13) 0.0449(15) 0.0298(13) 0.0036(11) 0.0035(10) -0.0156(11)
C23 0.0340(13) 0.0323(12) 0.0373(13) -0.0191(11) 0.0009(10) -0.0072(10)
C6 0.0295(13) 0.0543(16) 0.0310(13) -0.0017(11) 0.0020(10) -0.0173(11)
C55 0.0288(13) 0.0482(15) 0.0432(15) -0.0028(12) -0.0043(11) -0.0223(11)
C72 0.0380(15) 0.0627(18) 0.0508(17) -0.0295(14) 0.0068(12) -0.0214(13)
C56 0.0397(14) 0.0335(13) 0.0520(16) -0.0164(12) -0.0024(12) -0.0175(11)
C9 0.0355(13) 0.0372(13) 0.0397(14) -0.0185(11) 0.0131(11) -0.0094(11)
C4 0.0513(17) 0.0401(15) 0.0393(15) 0.0021(12) -0.0083(12) -0.0210(13)
C71 0.0314(13) 0.0466(15) 0.0401(14) -0.0186(12) 0.0015(11) -0.0042(11)
C64 0.0374(14) 0.0312(13) 0.0400(14) -0.0123(11) -0.0029(11) -0.0021(10)
C65 0.0262(12) 0.0291(12) 0.0425(14) -0.0035(10) 0.0037(10) -0.0030(9)
C69 0.0506(16) 0.0441(15) 0.0249(12) -0.0086(11) 0.0003(11) -0.0086(12)
C5 0.0432(16) 0.0571(18) 0.0410(15) 0.0051(13) -0.0031(12) -0.0316(14)
C74 0.0380(15) 0.0374(15) 0.0541(17) 0.0067(13) 0.0050(12) 0.0038(12)
C38 0.0407(15) 0.0533(16) 0.0397(15) -0.0257(13) 0.0144(11) -0.0158(12)
C48 0.0372(14) 0.0579(17) 0.0218(12) -0.0089(11) 0.0025(10) -0.0101(12)
C37 0.0282(13) 0.0601(17) 0.0250(12) -0.0103(12) 0.0067(9) -0.0105(11)
C25 0.0396(15) 0.0241(13) 0.090(2) -0.0308(15) 0.0180(14) -0.0103(11)
C73 0.0549(18) 0.0352(14) 0.0620(19) -0.0166(13) 0.0173(14) -0.0158(13)
C66 0.0358(14) 0.0400(14) 0.0413(15) -0.0122(12) 0.0099(11) -0.0075(11)
C67 0.0671(19) 0.0320(14) 0.0469(16) -0.0151(12) 0.0077(14) -0.0130(13)
C70 0.0436(16) 0.0442(15) 0.0482(16) -0.0194(13) 0.0031(12) -0.0183(12)
C75 0.0332(15) 0.064(2) 0.0526(18) -0.0050(15) -0.0049(12) -0.0189(13)

loop_
_atom_type_symbol
_atom_type_description
_atom_type_scat_dispersion_real
_atom_type_scat_dispersion_imag
_atom_type_scat_source
C C 0.0033 0.0016 'International Tables Vol C Tables 4.2.6.8 and 6.1.1.4'
H H 0.0000 0.0000 'International Tables Vol C Tables 4.2.6.8 and 6.1.1.4'
N N 0.0061 0.0033 'International Tables Vol C Tables 4.2.6.8 and 6.1.1.4'
O O 0.0106 0.0060 'International Tables Vol C Tables 4.2.6.8 and 6.1.1.4'
Si Si 0.0817 0.0704 'International Tables Vol C Tables 4.2.6.8 and 6.1.1.4'
Sn Sn -0.6537 1.4246 'International Tables Vol C Tables 4.2.6.8 and 6.1.1.4'

loop_
_exptl_crystal_face_index_h
_exptl_crystal_face_index_k
_exptl_crystal_face_index_l
_exptl_crystal_face_perp_dist
0 0 -1 0.169
0 0 1 0.120
1 0 0 0.180
-1 0 -1 0.207
0 1 0 0.159
0 -1 0 0.119
0 1 1 0.154
0 -1 1 0.142
0 -1 -1 0.147

loop_
_geom_angle_atom_site_label_1
_geom_angle_atom_site_label_2
_geom_angle_atom_site_label_3
_geom_angle
O3 Sn1 O2 91.25(6)
O3 Sn1 O1 91.54(5)
O2 Sn1 O1 89.43(5)
O1 Si1 C22 111.22(8)
O1 Si1 C10 111.97(8)
C22 Si1 C10 110.14(9)
O1 Si1 C16 107.32(8)
C22 Si1 C16 107.02(9)
C10 Si1 C16 108.99(9)
O2 Si2 C40 111.23(8)
O2 Si2 C34 109.28(8)
C40 Si2 C34 107.14(9)
O2 Si2 C28 110.96(9)
C40 Si2 C28 109.55(9)
C34 Si2 C28 108.57(9)
O3 Si3 C46 110.53(9)
O3 Si3 C58 111.17(8)
C46 Si3 C58 107.51(9)
O3 Si3 C52 112.08(8)
C46 Si3 C52 107.33(9)
C58 Si3 C52 108.02(9)
Si1 O1 Sn1 125.52(7)
Si2 O2 Sn1 136.83(8)
C44 C45 C40 121.8(2)
C44 C45 H45 119.0
C40 C45 H45 119.2
Si3 O3 Sn1 154.05(9)
C59 C58 C63 116.67(19)
C59 C58 Si3 121.25(16)
C63 C58 Si3 122.01(16)
C9 N1 C8 111.09(18)
C9 N1 C7 109.75(17)
C8 N1 C7 111.55(17)
C9 N1 H1 108.0
C8 N1 H1 108.1
C7 N1 H1 108.2
C51 C46 C47 117.01(19)
C51 C46 Si3 121.82(16)
C47 C46 Si3 121.14(15)
C18 C17 C16 121.7(2)
C18 C17 H17 119.3
C16 C17 H17 119.1
C21 C16 C17 117.05(18)
C21 C16 Si1 122.99(15)
C17 C16 Si1 119.93(15)
C29 C28 C33 116.7(2)
C29 C28 Si2 120.55(16)
C33 C28 Si2 122.71(17)
C57 C52 C53 116.85(19)
C57 C52 Si3 121.34(16)
C53 C52 Si3 121.81(16)
C15 C10 C11 116.75(19)
C15 C10 Si1 120.78(15)
C11 C10 Si1 122.39(16)
C20 C21 C16 121.4(2)
C20 C21 H21 119.4
C16 C21 H21 119.1
C45 C40 C41 116.86(19)
C45 C40 Si2 121.31(15)
C41 C40 Si2 121.76(16)
C12 C11 C10 121.4(2)
C12 C11 H11 119.3
C10 C11 H11 119.3
C42 C41 C40 121.6(2)
C42 C41 H41 119.2
C40 C41 H41 119.2
C39 C34 C35 116.96(19)
C39 C34 Si2 120.24(16)
C35 C34 Si2 122.63(16)
C2 C1 C6 118.6(2)
C2 C1 C7 119.7(2)
C6 C1 C7 121.6(2)
C27 C22 C23 117.1(2)
C27 C22 Si1 120.09(16)
C23 C22 Si1 122.62(17)
C19 C18 C17 120.1(2)
C19 C18 H18 119.9
C17 C18 H18 120.0
C14 C15 C10 121.8(2)
C14 C15 H15 119.1
C10 C15 H15 119.1
C15 C14 C13 120.1(2)
C15 C14 H14 120.0
C13 C14 H14 119.9
C26 C27 C22 121.2(2)
C26 C27 H27 119.4
C22 C27 H27 119.4
C48 C47 C46 121.5(2)
C48 C47 H47 119.4
C46 C47 H47 119.1
C30 C29 C28 122.1(2)
C30 C29 H29 119.1
C28 C29 H29 118.9
C13 C12 C11 120.3(2)
C13 C12 H12 119.8
C11 C12 H12 119.9
C62 C63 C58 121.7(2)
C62 C63 H63 119.2
C58 C63 H63 119.1
C1 C7 N1 114.09(18)
C1 C7 H7A 108.5
N1 C7 H7A 108.6
C1 C7 H7B 108.9
N1 C7 H7B 108.9
H7A C7 H7B 107.6
C31 C30 C29 119.8(2)
C31 C30 H30 120.2
C29 C30 H30 120.0
C61 C62 C63 119.7(2)
C61 C62 H62 120.2
C63 C62 H62 120.1
C36 C35 C34 121.4(2)
C36 C35 H35 119.5
C34 C35 H35 119.2
C69 C68 C67 120.2(2)
C69 C68 H68 119.7
C67 C68 H68 120.1
C60 C59 C58 122.0(2)
C60 C59 H59 119.1
C58 C59 H59 119.0
C12 C13 C14 119.6(2)
C12 C13 H13 120.1
C14 C13 H13 120.3
C43 C44 C45 120.0(2)
C43 C44 H44 119.9
C45 C44 H44 120.1
C49 C50 C51 119.7(2)
C49 C50 H50 120.0
C51 C50 H50 120.2
C25 C26 C27 120.4(2)
C25 C26 H26 119.7
C27 C26 H26 119.8
C32 C33 C28 121.6(2)
C32 C33 H33 119.3
C28 C33 H33 119.1
C56 C57 C52 121.8(2)
C56 C57 H57 119.1
C52 C57 H57 119.1
C54 C53 C52 121.5(2)
C54 C53 H53 119.3
C52 C53 H53 119.2
C19 C20 C21 120.0(2)
C19 C20 H20 120.0
C21 C20 H20 120.0
C31 C32 C33 120.0(2)
C31 C32 H32 120.0
C33 C32 H32 120.0
C44 C43 C42 119.7(2)
C44 C43 H43 120.0
C42 C43 H43 120.2
C34 C39 C38 121.9(2)
C34 C39 H39 118.9
C38 C39 H39 119.2
C3 C2 C1 121.0(2)
C3 C2 H2 119.4
C1 C2 H2 119.5
C30 C31 C32 119.8(2)
C30 C31 H31 120.1
C32 C31 H31 120.0
C43 C42 C41 120.1(2)
C43 C42 H42 119.9
C41 C42 H42 120.0
C2 C3 C4 120.0(2)
C2 C3 H3 120.2
C4 C3 H3 119.8
C50 C49 C48 120.4(2)
C50 C49 H49 119.7
C48 C49 H49 119.9
C25 C24 C23 120.1(2)
C25 C24 H24 119.9
C23 C24 H24 120.0
C61 C60 C59 119.9(2)
C61 C60 H60 120.1
C59 C60 H60 120.0
C60 C61 C62 120.0(2)
C60 C61 H61 120.1
C62 C61 H61 119.9
N1 C8 H8A 109.5
N1 C8 H8B 109.6
H8A C8 H8B 109.5
N1 C8 H8C 109.3
H8A C8 H8C 109.5
H8B C8 H8C 109.5
C50 C51 C46 121.6(2)
C50 C51 H51 119.2
C46 C51 H51 119.2
C18 C19 C20 119.8(2)
C18 C19 H19 120.1
C20 C19 H19 120.2
C55 C54 C53 120.4(2)
C55 C54 H54 119.8
C53 C54 H54 119.8
C37 C36 C35 120.1(2)
C37 C36 H36 120.1
C35 C36 H36 119.8
C24 C23 C22 121.2(2)
C24 C23 H23 119.4
C22 C23 H23 119.5
C5 C6 C1 120.1(2)
C5 C6 H6 120.0
C1 C6 H6 119.9
C54 C55 C56 119.4(2)
C54 C55 H55 120.3
C56 C55 H55 120.3
C71 C72 C73 120.0(3)
C71 C72 H72 120.0
C73 C72 H72 120.0
C55 C56 C57 120.1(2)
C55 C56 H56 120.0
C57 C56 H56 119.9
N1 C9 H9A 109.5
N1 C9 H9B 109.5
H9A C9 H9B 109.5
N1 C9 H9C 109.5
H9A C9 H9C 109.5
H9B C9 H9C 109.5
C5 C4 C3 119.3(3)
C5 C4 H4 120.3
C3 C4 H4 120.3
C72 C71 C70 119.9(2)
C72 C71 H71 120.0
C70 C71 H71 120.0
C65 C64 C69 119.8(2)
C65 C64 H64 120.1
C69 C64 H64 120.1
C66 C65 C64 120.4(2)
C66 C65 H65 119.7
C64 C65 H65 119.9
C68 C69 C64 119.9(2)
C68 C69 H69 120.1
C64 C69 H69 120.0
C4 C5 C6 120.9(2)
C4 C5 H5 119.4
C6 C5 H5 119.7
C73 C74 C75 120.2(3)
C73 C74 H74 119.8
C75 C74 H74 120.0
C37 C38 C39 119.8(2)
C37 C38 H38 120.1
C39 C38 H38 120.1
C49 C48 C47 119.8(2)
C49 C48 H48 120.0
C47 C48 H48 120.2
C36 C37 C38 119.9(2)
C36 C37 H37 119.9
C38 C37 H37 120.1
C26 C25 C24 120.0(2)
C26 C25 H25 119.9
C24 C25 H25 120.0
C74 C73 C72 120.2(3)
C74 C73 H73 120.0
C72 C73 H73 119.8
C65 C66 C67 119.6(2)
C65 C66 H66 120.0
C67 C66 H66 120.4
C68 C67 C66 120.1(2)
C68 C67 H67 120.1
C66 C67 H67 119.8
C71 C70 C75 119.9(3)
C71 C70 H70 120.0
C75 C70 H70 120.2
C74 C75 C70 119.8(3)
C74 C75 H75 120.1
C70 C75 H75 120.0

loop_
_geom_bond_atom_site_label_1
_geom_bond_atom_site_label_2
_geom_bond_distance
Sn1 O3 2.0347(13)
Sn1 O2 2.0600(13)
Sn1 O1 2.1032(13)
Si1 O1 1.6280(14)
Si1 C22 1.870(2)
Si1 C10 1.879(2)
Si1 C16 1.880(2)
Si2 O2 1.6072(14)
Si2 C40 1.881(2)
Si2 C34 1.882(2)
Si2 C28 1.882(2)
Si3 O3 1.5946(14)
Si3 C46 1.874(2)
Si3 C58 1.882(2)
Si3 C52 1.885(2)
C45 C44 1.388(3)
C45 C40 1.394(3)
C45 H45 0.9300
C58 C59 1.394(3)
C58 C63 1.398(3)
N1 C9 1.477(3)
N1 C8 1.484(3)
N1 C7 1.505(3)
N1 H1 0.9099
C46 C51 1.397(3)
C46 C47 1.398(3)
C17 C18 1.382(3)
C17 C16 1.398(3)
C17 H17 0.9299
C16 C21 1.395(3)
C28 C29 1.396(3)
C28 C33 1.400(3)
C52 C57 1.393(3)
C52 C53 1.396(3)
C10 C15 1.398(3)
C10 C11 1.398(3)
C21 C20 1.390(3)
C21 H21 0.9300
C40 C41 1.399(3)
C11 C12 1.387(3)
C11 H11 0.9300
C41 C42 1.386(3)
C41 H41 0.9300
C34 C39 1.388(3)
C34 C35 1.394(3)
C1 C2 1.386(3)
C1 C6 1.389(3)
C1 C7 1.499(3)
C22 C27 1.391(3)
C22 C23 1.399(3)
C18 C19 1.378(3)
C18 H18 0.9300
C15 C14 1.380(3)
C15 H15 0.9300
C14 C13 1.380(3)
C14 H14 0.9301
C27 C26 1.388(3)
C27 H27 0.9299
C47 C48 1.386(3)
C47 H47 0.9300
C29 C30 1.384(3)
C29 H29 0.9298
C12 C13 1.374(3)
C12 H12 0.9301
C63 C62 1.392(3)
C63 H63 0.9300
C7 H7A 0.9701
C7 H7B 0.9701
C30 C31 1.378(3)
C30 H30 0.9299
C62 C61 1.377(4)
C62 H62 0.9300
C35 C36 1.392(3)
C35 H35 0.9301
C68 C69 1.367(4)
C68 C67 1.377(4)
C68 H68 0.9299
C59 C60 1.387(3)
C59 H59 0.9299
C13 H13 0.9301
C44 C43 1.378(3)
C44 H44 0.9300
C50 C49 1.373(4)
C50 C51 1.386(3)
C50 H50 0.9300
C26 C25 1.365(4)
C26 H26 0.9298
C33 C32 1.385(3)
C33 H33 0.9299
C57 C56 1.386(3)
C57 H57 0.9300
C53 C54 1.385(3)
C53 H53 0.9299
C20 C19 1.380(3)
C20 H20 0.9300
C32 C31 1.381(4)
C32 H32 0.9299
C43 C42 1.380(4)
C43 H43 0.9300
C39 C38 1.388(3)
C39 H39 0.9299
C2 C3 1.379(3)
C2 H2 0.9300
C31 H31 0.9299
C42 H42 0.9300
C3 C4 1.385(3)
C3 H3 0.9300
C49 C48 1.377(4)
C49 H49 0.9300
C24 C25 1.368(4)
C24 C23 1.392(3)
C24 H24 0.9301
C60 C61 1.376(4)
C60 H60 0.9299
C61 H61 0.9301
C8 H8A 0.9600
C8 H8B 0.9601
C8 H8C 0.9598
C51 H51 0.9300
C19 H19 0.9300
C54 C55 1.376(4)
C54 H54 0.9299
C36 C37 1.370(4)
C36 H36 0.9300
C23 H23 0.9300
C6 C5 1.384(4)
C6 H6 0.9300
C55 C56 1.378(4)
C55 H55 0.9300
C72 C71 1.371(4)
C72 C73 1.374(4)
C72 H72 0.9299
C56 H56 0.9299
C9 H9A 0.9601
C9 H9B 0.9600
C9 H9C 0.9599
C4 C5 1.372(4)
C4 H4 0.9300
C71 C70 1.372(3)
C71 H71 0.9301
C64 C65 1.375(3)
C64 C69 1.378(3)
C64 H64 0.9300
C65 C66 1.370(3)
C65 H65 0.9300
C69 H69 0.9300
C5 H5 0.9300
C74 C73 1.361(4)
C74 C75 1.374(4)
C74 H74 0.9300
C38 C37 1.375(4)
C38 H38 0.9299
C48 H48 0.9300
C37 H37 0.9300
C25 H25 0.9299
C73 H73 0.9300
C66 C67 1.377(4)
C66 H66 0.9299
C67 H67 0.9299
C70 C75 1.377(4)
C70 H70 0.9300
C75 H75 0.9300

loop_
_geom_hbond_atom_site_label_D
_geom_hbond_atom_site_label_H
_geom_hbond_atom_site_label_A
_geom_hbond_distance_DH
_geom_hbond_distance_HA
_geom_hbond_distance_DA
_geom_hbond_angle_DHA
N1 H1 O1 0.91 1.94 2.818(2) 162.6
